data_1561017
loop_
_publ_author_name
'Xiong, Gang'
'Wang, Bin-bin'
'He, Yongke'
'you, Lixin'
'Ren, Baoyi'
'Sun, Yaguang'

_publ_section_title
;
 Syntheses, structures, and luminescence of a series of novel trimetallic
 coordination polymers constructed by Cu-I clusters and alkaline-carboxyl-
 alkaline-earth building units
;
_journal_name_full 'Journal of Solid State Chemistry'
_journal_page_first 393
_journal_page_last 401
_journal_paper_doi 10.1016/j.jssc.2018.06.026
_journal_volume 265
_journal_year 2018
_chemical_formula_moiety 'C36 H32.94 Cu2 I2 Li N7 O12 Sr2'
_chemical_formula_sum 'C36.01 H34 Cu2 I2 Li N7 O12 Sr2'
_chemical_formula_weight 1319.7771
_space_group_crystal_system triclinic
_space_group_IT_number 2
_space_group_name_Hall '-P 1'
_space_group_name_H-M_alt 'P -1'
_atom_sites_solution_hydrogens mixed
_atom_sites_solution_primary iterative
_cell_angle_alpha 107.554(9)
_cell_angle_beta 90.384(5)
_cell_angle_gamma 101.987(10)
_cell_formula_units_Z 2
_cell_length_a 11.212(7)
_cell_length_b 15.162(10)
_cell_length_c 15.356(10)
_cell_measurement_reflns_used 5143
_cell_measurement_temperature 293
_cell_measurement_theta_max 27.5
_cell_measurement_theta_min 3.0
_cell_volume 2428(3)
_computing_cell_refinement 'CrystalClear-SM Expert 2.0 r1 (Rigaku, 2009)'
_computing_data_collection 'CrystalClear-SM Expert 2.0 r1 (Rigaku, 2009)'
_computing_data_reduction 'CrystalClear-SM Expert 2.0 r1 (Rigaku, 2009)'
_computing_molecular_graphics 'Olex2 (Dolomanov et al., 2009)'
_computing_publication_material 'Olex2 (Dolomanov et al., 2009)'
_computing_structure_refinement 'ShelXL (Sheldrick, 2015)'
_computing_structure_solution
;
Superflip (Palatinus & Chapuis, 2007;Palatinus & van der Lee, 2008;
Palatinus et al., 2012)
;
_diffrn_ambient_temperature 293
_diffrn_detector CCD
_diffrn_detector_area_resol_mean 13.6612
_diffrn_measured_fraction_theta_full 0.988
_diffrn_measured_fraction_theta_max 0.988
_diffrn_measurement_details
;
scan:
	Number of images: 180
	           Slice: -60.0000 - 120.0000
	     Image width: 1.0000
	        Exp time: 20.0000
	   Rotation axis: Omega
	           Omega: 0.0000
	             Chi: 54.0000
	             Phi: 0.0000
	             XTD: 50.1433
	          2theta: 29.9167
scan:
	Number of images: 180
	           Slice: -60.0000 - 120.0000
	     Image width: 1.0000
	        Exp time: 20.0000
	   Rotation axis: Omega
	           Omega: 0.0000
	             Chi: 54.0000
	             Phi: 120.0000
	             XTD: 50.1433
	          2theta: 29.9167
scan:
	Number of images: 180
	           Slice: -60.0000 - 120.0000
	     Image width: 1.0000
	        Exp time: 20.0000
	   Rotation axis: Omega
	           Omega: 0.0000
	             Chi: 54.0000
	             Phi: 240.0000
	             XTD: 50.1433
	          2theta: 29.9167
;
_diffrn_measurement_device
;
XtaLABmini: Fixed Chi 2 circle
;
_diffrn_measurement_device_type 'Rigaku Mercury375R (2x2 bin mode)'
_diffrn_measurement_method 'profile data from \w-scans'
_diffrn_measurement_specimen_support Fiber
_diffrn_orient_matrix_type d*Trek
_diffrn_orient_matrix_UB_11 -0.031292
_diffrn_orient_matrix_UB_12 0.080399
_diffrn_orient_matrix_UB_13 0.030283
_diffrn_orient_matrix_UB_21 -0.046845
_diffrn_orient_matrix_UB_22 0.018333
_diffrn_orient_matrix_UB_23 -0.049984
_diffrn_orient_matrix_UB_31 -0.061192
_diffrn_orient_matrix_UB_32 -0.024856
_diffrn_orient_matrix_UB_33 0.018132
_diffrn_radiation_monochromator 'Graphite Monochromator'
_diffrn_radiation_type MoK\a
_diffrn_radiation_wavelength 0.71075
_diffrn_reflns_av_R_equivalents 0.1712
_diffrn_reflns_av_unetI/netI 0.1610
_diffrn_reflns_Laue_measured_fraction_full 0.988
_diffrn_reflns_Laue_measured_fraction_max 0.988
_diffrn_reflns_limit_h_max 13
_diffrn_reflns_limit_h_min -13
_diffrn_reflns_limit_k_max 18
_diffrn_reflns_limit_k_min -18
_diffrn_reflns_limit_l_max 18
_diffrn_reflns_limit_l_min -18
_diffrn_reflns_number 20100
_diffrn_reflns_point_group_measured_fraction_full 0.988
_diffrn_reflns_point_group_measured_fraction_max 0.988
_diffrn_reflns_theta_full 25.009
_diffrn_reflns_theta_max 25.009
_diffrn_reflns_theta_min 3.047
_diffrn_source 'Sealed Tube'
_diffrn_source_current 12.0
_diffrn_source_power 0.6
_diffrn_source_voltage 50.0
_exptl_absorpt_coefficient_mu 4.381
_exptl_absorpt_correction_T_max 1.000
_exptl_absorpt_correction_T_min 0.754
_exptl_absorpt_correction_type multi-scan
_exptl_crystal_colour Colorless
_exptl_crystal_density_diffrn 1.805
_exptl_crystal_description Prism
_exptl_crystal_F_000 1276
_exptl_crystal_size_max 0.2
_exptl_crystal_size_mid 0.2
_exptl_crystal_size_min 0.2
_refine_diff_density_max 1.287
_refine_diff_density_min -1.371
_refine_diff_density_rms 0.192
_refine_ls_extinction_coef .
_refine_ls_extinction_method none
_refine_ls_goodness_of_fit_ref 1.036
_refine_ls_hydrogen_treatment mixed
_refine_ls_matrix_type full
_refine_ls_number_parameters 571
_refine_ls_number_reflns 8457
_refine_ls_number_restraints 488
_refine_ls_restrained_S_all 1.015
_refine_ls_R_factor_all 0.1228
_refine_ls_R_factor_gt 0.0866
_refine_ls_shift/su_max 0.001
_refine_ls_shift/su_mean 0.000
_refine_ls_structure_factor_coef Fsqd
_refine_ls_weighting_details 'w=1/[\s^2^(Fo^2^)+(0.0708P)^2^+15.1420P] where P=(Fo^2^+2Fc^2^)/3'
_refine_ls_weighting_scheme calc
_refine_ls_wR_factor_gt 0.2010
_refine_ls_wR_factor_ref 0.2328
_reflns_Friedel_coverage 0.000
_reflns_Friedel_fraction_full .
_reflns_Friedel_fraction_max .
_reflns_number_gt 5671
_reflns_number_total 8457
_reflns_threshold_expression 'I > 2\s(I)'
_cod_data_source_file 2.cif
_cod_data_source_block 2
_cod_depositor_comments
;
The following automatic conversions were performed:

data item '_exptl_absorpt_correction_type' value 'Multi-scan' was
changed to 'multi-scan' in accordance with the built-in table derived
from the CIF Core dictionary named 'cif_core.dic' version 2.4.5 last
updated on 2014-11-21.

Automatic conversion script
Id: cif_fix_values 8369 2020-08-20 11:38:08Z andrius 
;
_cod_database_code 1561017
_shelx_space_group_comment
;
The symmetry employed for this shelxl refinement is uniquely defined
by the following loop, which should always be used as a source of
symmetry information in preference to the above space-group names.
They are only intended as comments.
;
_olex2_refinement_description
;
1. Fixed Uiso
 At 1.2 times of:
  All C(H) groups
 At 1.5 times of:
  All C(H,H,H) groups, All O(H) groups
2. Restrained distances
 O12-C33
 1.3 with sigma of 0.01
 N6-O12
 2.3 with sigma of 0.01
 O11-H11A
 0.85 with sigma of 0.01
 C34-O12
 2.8 with sigma of 0.01
 N6-C35
 1.5 with sigma of 0.01
 C25-H11A
 1.906477 with sigma of 0.02
 Sr2-H11A
 3.345484 with sigma of 0.02
3. Uiso/Uaniso restraints and constraints
C13 \\sim O6 \\sim O5 \\sim C14 \\sim C15 \\sim C16 \\sim N3 \\sim C17 \\sim
C18: within 3.8A with sigma of 0.01 and sigma for terminal atoms of 0.01
C37 \\sim C38 \\sim C36 \\sim N7 \\sim O13: within 3.8A with sigma of 0.01 and
sigma for terminal atoms of 0.01
C32 \\sim C31 \\sim C29 \\sim C30 \\sim N4 \\sim C28 \\sim C27 \\sim C26:
within 3.8A with sigma of 0.01 and sigma for terminal atoms of 0.01
C35 \\sim C34 \\sim N6 \\sim C33 \\sim O12: within 3.8A with sigma of 0.01 and
sigma for terminal atoms of 0.01
Uanis(N6) \\sim Ueq: with sigma of 0.01 and sigma for terminal atoms of 0.01
Uanis(O12) \\sim Ueq: with sigma of 0.01 and sigma for terminal atoms of 0.01
Uanis(C34) \\sim Ueq: with sigma of 0.01 and sigma for terminal atoms of 0.01
Uanis(C31) = Uanis(C32)
Uanis(O10) = Uanis(O11)
4. Others
 1*[Sof(C30)]+1*[Sof(C29)]=1 with esd of 0.01
 Sof(C32)=Sof(H32)=1-FVAR(3)
 Sof(C31)=FVAR(3)
 Sof(O11)=Sof(H11A)=1-FVAR(4)
 Sof(O10)=FVAR(4)
5.a Riding coordinates:
 C35(H35A,H35B,H35C), C34(H34A,H34B,H34C)
5.b Ternary CH refined with riding coordinates:
 C32(H32)
5.c Aromatic/amide H refined with riding coordinates:
 C24(H24), C12(H12), C3(H3), C5(H5), C6(H6), C27(H27), C21(H21), C22(H22),
 C10(H10), C11(H11), C4(H4), C9(H9), C23(H23), C15(H15), C16(H16), C17(H17),
 C18(H18), C36(H36), C28(H28), C33(H33)
5.d Fitted hexagon refined as free rotating group:
 C14(C15,C16,N3,C17,C18)
5.e Idealised Me refined as rotating group:
 C37(H37A,H37B,H37C), C38(H38A,H38B,H38C)
;

loop_
_space_group_symop_operation_xyz
'x, y, z'
'-x, -y, -z'

loop_
_atom_site_label
_atom_site_type_symbol
_atom_site_fract_x
_atom_site_fract_y
_atom_site_fract_z
_atom_site_U_iso_or_equiv
_atom_site_adp_type
_atom_site_occupancy
_atom_site_site_symmetry_order
_atom_site_calc_flag
_atom_site_refinement_flags_posn
_atom_site_refinement_flags_adp
_atom_site_refinement_flags_occupancy
_atom_site_disorder_assembly
_atom_site_disorder_group
I1 I 0.86723(8) 1.38545(6) 2.04434(6) 0.0492(3) Uani 1 1 d . . . . .
I2 I 0.09488(10) 1.15381(6) 1.05186(7) 0.0581(3) Uani 1 1 d . . . . .
Sr2 Sr 0.49708(11) 1.36541(8) 1.40585(8) 0.0391(3) Uani 1 1 d D . . . .
Cu1 Cu 0.90910(15) 1.54036(11) 1.98771(10) 0.0458(4) Uani 1 1 d . . . . .
Cu2 Cu 0.10940(17) 0.97333(12) 1.01775(11) 0.0508(4) Uani 1 1 d . . . . .
O4 O 0.5934(7) 1.0754(6) 1.3847(5) 0.0386(19) Uani 1 1 d . . . . .
O7 O 0.3332(7) 1.0091(5) 1.4604(5) 0.0373(18) Uani 1 1 d . . . . .
O8 O 0.3587(10) 0.8629(7) 1.3843(6) 0.055(2) Uani 1 1 d . . . . .
O2 O 0.5976(8) 1.3346(6) 1.5493(6) 0.045(2) Uani 1 1 d . . . . .
N1 N 0.8064(10) 1.5002(7) 1.8650(7) 0.046(3) Uani 1 1 d . . . . .
O3 O 0.5426(9) 1.2000(6) 1.3579(6) 0.048(2) Uani 1 1 d . . . . .
N5 N 0.1810(10) 0.9612(8) 1.1369(6) 0.045(3) Uani 1 1 d . . . . .
C7 C 0.5890(11) 1.1293(9) 1.3353(8) 0.039(3) Uani 1 1 d . . . . .
O1 O 0.5595(8) 1.4785(6) 1.5795(6) 0.047(2) Uani 1 1 d . . . . .
O9 O 0.3310(7) 1.2515(7) 1.4790(7) 0.054(2) Uani 1 1 d . . . . .
C19 C 0.3279(11) 0.9380(9) 1.3886(8) 0.040(3) Uani 1 1 d . . . . .
N2 N 0.7799(11) 1.0587(8) 1.0901(7) 0.054(3) Uani 1 1 d . . . . .
C24 C 0.2728(17) 0.8778(10) 1.2188(9) 0.066(5) Uani 1 1 d . . . . .
H24 H 0.305402 0.825460 1.215844 0.079 Uiso 1 1 calc R . . . .
C1 C 0.6073(11) 1.4197(9) 1.6032(9) 0.040(3) Uani 1 1 d . . . . .
C8 C 0.6473(12) 1.1039(8) 1.2463(8) 0.037(3) Uani 1 1 d . . . . .
C12 C 0.6608(13) 1.0107(8) 1.2019(8) 0.046(3) Uani 1 1 d . . . . .
H12 H 0.625307 0.961533 1.224266 0.056 Uiso 1 1 calc R . . . .
C3 C 0.6947(16) 1.3832(9) 1.7362(10) 0.065(5) Uani 1 1 d . . . . .
H3 H 0.667851 1.318898 1.705049 0.078 Uiso 1 1 calc R . . . .
C5 C 0.7921(14) 1.5628(8) 1.8219(10) 0.057(4) Uani 1 1 d . . . . .
H5 H 0.828224 1.626301 1.850759 0.068 Uiso 1 1 calc R . . . .
C20 C 0.2759(11) 0.9464(8) 1.3004(8) 0.037(3) Uani 1 1 d . . . . .
C2 C 0.6744(10) 1.4470(8) 1.6946(8) 0.036(3) Uani 1 1 d . . . . .
O6 O 0.2396(14) 1.0881(10) 1.6550(9) 0.093(3) Uani 1 1 d . U . . .
C6 C 0.7297(13) 1.5410(9) 1.7403(9) 0.047(3) Uani 1 1 d . . . . .
H6 H 0.723550 1.588368 1.714772 0.057 Uiso 1 1 calc R . . . .
C27 C 0.0879(13) 1.1652(14) 1.5025(13) 0.076(3) Uani 1 1 d . U . . .
H27 H 0.149079 1.159509 1.540433 0.091 Uiso 1 1 calc R . . . .
C21 C 0.234(2) 1.0246(11) 1.2988(10) 0.081(6) Uani 1 1 d . . . . .
H21 H 0.236419 1.074568 1.352306 0.098 Uiso 1 1 calc R . . . .
C22 C 0.187(2) 1.0285(14) 1.2181(11) 0.091(7) Uani 1 1 d . . . . .
H22 H 0.158152 1.081860 1.219359 0.109 Uiso 1 1 calc R . . . .
C25 C 0.2460(15) 1.2690(10) 1.4431(13) 0.067(5) Uani 1 1 d D . . . .
C10 C 0.7629(16) 1.1461(11) 1.1272(10) 0.064(4) Uani 1 1 d . . . . .
H10 H 0.794533 1.191389 1.099049 0.077 Uiso 1 1 calc R . . . .
C26 C 0.1169(13) 1.2161(13) 1.4471(13) 0.073(3) Uani 1 1 d . U . . .
O13 O 0.7096(15) 1.4343(13) 1.3805(14) 0.140(5) Uani 1 1 d . U . . .
C11 C 0.7268(15) 0.9924(11) 1.1251(9) 0.061(4) Uani 1 1 d . . . . .
H11 H 0.734031 0.930344 1.096834 0.073 Uiso 1 1 calc R . . . .
Li1 Li 0.2861(17) 0.9849(14) 1.5756(14) 0.037(5) Uani 1 1 d . . . . .
C4 C 0.7520(17) 1.4092(10) 1.8204(11) 0.066(5) Uani 1 1 d . . . . .
H4 H 0.754038 1.363067 1.848506 0.079 Uiso 1 1 calc R . . . .
C9 C 0.6997(14) 1.1746(10) 1.2070(10) 0.056(4) Uani 1 1 d . . . . .
H9 H 0.693130 1.237187 1.232388 0.068 Uiso 1 1 calc R . . . .
C23 C 0.2218(16) 0.8858(10) 1.1407(9) 0.063(4) Uani 1 1 d . . . . .
H23 H 0.215381 0.835369 1.087007 0.075 Uiso 1 1 calc R . . . .
N4 N -0.1186(11) 1.1201(12) 1.4524(12) 0.081(3) Uani 1 1 d . U . . .
N7 N 0.879(2) 1.5173(17) 1.3432(18) 0.141(5) Uani 1 1 d . U . . .
O11 O 0.268(3) 1.296(3) 1.359(4) 0.084(9) Uani 0.41(3) 1 d D . P A 2
H11A H 0.200(2) 1.299(11) 1.338(7) 0.126 Uiso 0.41(3) 1 d DR . P A 2
C32 C 0.034(3) 1.201(3) 1.367(3) 0.078(3) Uani 0.53(3) 1 d . U P B 2
H32 H 0.053308 1.230752 1.319056 0.093 Uiso 0.53(3) 1 calc R . P B 2
C14 C 0.2519(11) 1.2386(8) 1.7711(7) 0.082(3) Uani 1 1 d . U . . .
C15 C 0.3199(9) 1.3295(8) 1.8150(8) 0.090(3) Uani 1 1 d G U . . .
H15 H 0.397396 1.349400 1.797148 0.109 Uiso 1 1 calc R . . . .
C16 C 0.2720(10) 1.3908(7) 1.8855(7) 0.090(3) Uani 1 1 d G U . . .
H16 H 0.317488 1.451669 1.914864 0.108 Uiso 1 1 calc R . . . .
N3 N 0.1562(10) 1.3611(7) 1.9122(6) 0.075(3) Uani 1 1 d G U . . .
C17 C 0.0882(8) 1.2702(8) 1.8683(7) 0.083(3) Uani 1 1 d G U . . .
H17 H 0.010722 1.250350 1.886133 0.100 Uiso 1 1 calc R . . . .
C18 C 0.1361(10) 1.2089(6) 1.7978(7) 0.086(3) Uani 1 1 d G U . . .
H18 H 0.090628 1.148079 1.768416 0.103 Uiso 1 1 calc R . . . .
C36 C 0.768(2) 1.500(2) 1.356(2) 0.145(5) Uani 1 1 d . U . . .
H36 H 0.724063 1.542785 1.347198 0.174 Uiso 1 1 calc R . . . .
C28 C -0.0318(13) 1.1196(14) 1.5057(13) 0.078(3) Uani 1 1 d . U . . .
H28 H -0.049259 1.087383 1.548531 0.093 Uiso 1 1 calc R . . . .
O5 O 0.4030(14) 1.2029(11) 1.6725(9) 0.102(3) Uani 1 1 d . U . . .
C13 C 0.306(2) 1.1756(16) 1.6942(13) 0.085(3) Uani 1 1 d . U . . .
Sr1 Sr 0.48262(9) 1.16780(7) 1.52116(7) 0.0294(3) Uani 1 1 d . . . . .
C37 C 0.954(2) 1.589(2) 1.314(2) 0.147(5) Uani 1 1 d . U . . .
H37A H 0.905841 1.607929 1.273808 0.221 Uiso 1 1 calc GR . . . .
H37B H 1.019325 1.564828 1.282315 0.221 Uiso 1 1 calc GR . . . .
H37C H 0.986786 1.642551 1.366456 0.221 Uiso 1 1 calc GR . . . .
C38 C 0.938(2) 1.443(2) 1.346(2) 0.150(5) Uani 1 1 d . U . . .
H38A H 0.898198 1.410254 1.386235 0.225 Uiso 1 1 calc GR . . . .
H38B H 1.022439 1.469589 1.368414 0.225 Uiso 1 1 calc GR . . . .
H38C H 0.934542 1.398884 1.285670 0.225 Uiso 1 1 calc GR . . . .
C30 C -0.081(3) 1.139(3) 1.369(3) 0.078(3) Uani 0.48(3) 1 d . U P . .
C29 C -0.102(3) 1.202(3) 1.425(3) 0.077(3) Uani 0.53(3) 1 d . U P B .
N6 N 0.484(3) 1.290(3) 1.0936(17) 0.210(7) Uani 1 1 d D U . . .
O12 O 0.481(3) 1.335(2) 1.2490(17) 0.212(7) Uani 1 1 d D U . . .
C33 C 0.460(4) 1.276(2) 1.165(2) 0.215(7) Uani 1 1 d D U . . .
H33 H 0.422140 1.213758 1.160749 0.257 Uiso 1 1 calc R . . . .
C35 C 0.482(4) 1.217(2) 1.003(2) 0.216(7) Uani 1 1 d D U . . .
H35A H 0.465676 1.155164 1.011264 0.325 Uiso 1 1 d R . . . .
H35B H 0.559236 1.228204 0.977834 0.325 Uiso 1 1 d R . . . .
H35C H 0.418436 1.219764 0.962354 0.325 Uiso 1 1 d R . . . .
C34 C 0.499(4) 1.383(3) 1.087(2) 0.217(7) Uani 1 1 d D U . . .
H34A H 0.420251 1.396665 1.080691 0.326 Uiso 1 1 d R . . . .
H34B H 0.543171 1.386734 1.034611 0.326 Uiso 1 1 d R . . . .
H34C H 0.543831 1.427634 1.141382 0.326 Uiso 1 1 d R . . . .
C31 C 0.013(3) 1.254(3) 1.427(4) 0.078(3) Uani 0.47(3) 1 d . U P B 1
O10 O 0.260(2) 1.338(2) 1.417(3) 0.084(9) Uani 0.59(3) 1 d . . P A 1

loop_
_atom_site_aniso_label
_atom_site_aniso_U_11
_atom_site_aniso_U_22
_atom_site_aniso_U_33
_atom_site_aniso_U_23
_atom_site_aniso_U_13
_atom_site_aniso_U_12
I1 0.0549(5) 0.0438(5) 0.0522(5) 0.0194(4) 0.0104(4) 0.0113(4)
I2 0.0739(7) 0.0378(5) 0.0603(6) 0.0102(4) -0.0004(5) 0.0154(5)
Sr2 0.0483(7) 0.0306(6) 0.0411(7) 0.0127(5) -0.0009(5) 0.0124(5)
Cu1 0.0514(9) 0.0441(9) 0.0367(8) 0.0007(7) 0.0006(7) 0.0169(8)
Cu2 0.0698(11) 0.0558(10) 0.0311(8) 0.0144(7) 0.0098(7) 0.0213(9)
O4 0.045(5) 0.038(5) 0.037(4) 0.009(4) 0.017(4) 0.021(4)
O7 0.048(5) 0.027(4) 0.033(4) 0.009(3) 0.004(4) 0.001(4)
O8 0.079(7) 0.045(6) 0.045(5) 0.012(4) -0.012(5) 0.027(5)
O2 0.053(5) 0.031(5) 0.049(5) 0.007(4) -0.012(4) 0.010(4)
N1 0.054(6) 0.035(6) 0.048(6) 0.016(5) -0.009(5) 0.002(5)
O3 0.067(6) 0.037(5) 0.046(5) 0.011(4) 0.015(4) 0.028(5)
N5 0.066(7) 0.052(7) 0.023(5) 0.013(5) 0.006(5) 0.023(6)
C7 0.048(7) 0.041(7) 0.023(6) 0.004(5) -0.003(5) 0.009(6)
O1 0.059(6) 0.030(5) 0.053(5) 0.012(4) -0.011(4) 0.013(4)
O9 0.029(4) 0.062(6) 0.078(7) 0.030(5) -0.003(4) 0.013(4)
C19 0.045(7) 0.045(8) 0.029(6) 0.013(5) 0.012(5) 0.007(6)
N2 0.079(8) 0.051(7) 0.035(6) 0.014(5) 0.030(6) 0.014(6)
C24 0.133(15) 0.048(8) 0.026(7) 0.011(6) -0.004(8) 0.042(9)
C1 0.034(6) 0.036(7) 0.047(7) 0.013(6) -0.003(5) -0.002(5)
C8 0.059(7) 0.025(6) 0.030(6) 0.005(5) 0.012(5) 0.018(6)
C12 0.080(9) 0.025(6) 0.040(7) 0.015(5) 0.022(6) 0.016(6)
C3 0.105(13) 0.024(7) 0.054(9) 0.009(6) -0.039(8) -0.004(7)
C5 0.075(10) 0.010(6) 0.077(10) 0.005(6) -0.017(8) 0.004(6)
C20 0.044(7) 0.031(6) 0.036(6) 0.010(5) -0.001(5) 0.008(5)
C2 0.032(6) 0.023(6) 0.053(7) 0.013(5) -0.010(5) 0.004(5)
O6 0.127(6) 0.100(5) 0.073(5) 0.024(5) 0.030(5) 0.073(5)
C6 0.074(9) 0.035(7) 0.038(7) 0.013(5) -0.016(6) 0.020(7)
C27 0.036(4) 0.102(6) 0.108(6) 0.062(5) -0.005(4) 0.011(5)
C21 0.165(19) 0.048(9) 0.034(8) -0.006(7) -0.017(9) 0.058(11)
C22 0.17(2) 0.098(14) 0.044(9) 0.029(9) 0.013(10) 0.096(14)
C25 0.063(10) 0.036(8) 0.107(14) 0.026(8) -0.017(9) 0.019(7)
C10 0.105(13) 0.056(9) 0.050(9) 0.031(7) 0.040(9) 0.037(9)
C26 0.035(4) 0.097(6) 0.110(6) 0.064(5) -0.007(4) 0.011(4)
O13 0.104(8) 0.133(10) 0.189(11) 0.075(9) 0.060(8) 0.003(7)
C11 0.088(11) 0.067(10) 0.037(7) 0.020(7) 0.027(7) 0.033(9)
Li1 0.034(10) 0.040(11) 0.049(12) 0.031(10) 0.023(9) 0.008(9)
C4 0.111(13) 0.032(8) 0.060(9) 0.021(7) -0.020(9) 0.019(8)
C9 0.085(10) 0.046(8) 0.053(8) 0.027(7) 0.034(8) 0.029(8)
C23 0.103(13) 0.043(8) 0.035(7) -0.004(6) -0.005(7) 0.027(9)
N4 0.041(4) 0.103(6) 0.113(6) 0.062(5) -0.007(4) 0.006(4)
N7 0.108(9) 0.133(10) 0.190(12) 0.074(10) 0.057(8) 0.005(8)
O11 0.054(8) 0.069(19) 0.13(3) 0.062(17) -0.051(17) -0.021(12)
C32 0.037(4) 0.101(6) 0.111(6) 0.063(5) -0.005(4) 0.007(4)
C14 0.112(6) 0.089(5) 0.070(5) 0.031(4) 0.042(4) 0.066(5)
C15 0.115(6) 0.095(5) 0.078(5) 0.027(4) 0.043(5) 0.057(5)
C16 0.112(6) 0.092(5) 0.079(5) 0.023(5) 0.047(5) 0.054(5)
N3 0.103(6) 0.077(5) 0.066(5) 0.031(4) 0.046(5) 0.055(5)
C17 0.109(6) 0.086(5) 0.073(5) 0.027(5) 0.046(5) 0.058(5)
C18 0.114(6) 0.091(5) 0.072(5) 0.028(4) 0.044(4) 0.061(5)
C36 0.109(9) 0.137(11) 0.192(12) 0.072(10) 0.054(9) 0.004(8)
C28 0.039(4) 0.103(6) 0.109(6) 0.062(5) -0.003(4) 0.010(5)
O5 0.124(6) 0.115(6) 0.080(5) 0.025(5) 0.043(5) 0.060(5)
C13 0.115(6) 0.095(5) 0.071(5) 0.036(5) 0.038(5) 0.062(5)
Sr1 0.0332(5) 0.0257(5) 0.0302(5) 0.0080(4) 0.0056(4) 0.0087(4)
C37 0.113(9) 0.138(11) 0.193(12) 0.069(10) 0.056(9) 0.002(8)
C38 0.115(9) 0.140(11) 0.197(12) 0.070(10) 0.051(9) 0.007(8)
C30 0.037(5) 0.103(6) 0.110(7) 0.063(6) -0.007(5) 0.009(5)
C29 0.037(5) 0.101(6) 0.111(7) 0.064(6) -0.006(5) 0.008(5)
N6 0.207(9) 0.216(9) 0.214(9) 0.062(7) 0.014(6) 0.067(7)
O12 0.213(9) 0.214(9) 0.217(9) 0.060(7) 0.007(6) 0.076(6)
C33 0.211(9) 0.219(10) 0.220(10) 0.059(8) 0.007(8) 0.075(8)
C35 0.211(9) 0.219(10) 0.219(10) 0.055(8) 0.012(7) 0.069(8)
C34 0.212(9) 0.219(9) 0.221(9) 0.057(7) 0.013(6) 0.067(7)
C31 0.037(4) 0.101(6) 0.111(6) 0.063(5) -0.005(4) 0.007(4)
O10 0.054(8) 0.069(19) 0.13(3) 0.062(17) -0.051(17) -0.021(12)

loop_
_atom_type_symbol
_atom_type_description
_atom_type_scat_dispersion_real
_atom_type_scat_dispersion_imag
_atom_type_scat_source
C C 0.0033 0.0016 'International Tables Vol C Tables 4.2.6.8 and 6.1.1.4'
H H 0.0000 0.0000 'International Tables Vol C Tables 4.2.6.8 and 6.1.1.4'
Cu Cu 0.3201 1.2651 'International Tables Vol C Tables 4.2.6.8 and 6.1.1.4'
I I -0.4742 1.8119 'International Tables Vol C Tables 4.2.6.8 and 6.1.1.4'
Li Li -0.0003 0.0001 'International Tables Vol C Tables 4.2.6.8 and 6.1.1.4'
N N 0.0061 0.0033 'International Tables Vol C Tables 4.2.6.8 and 6.1.1.4'
O O 0.0106 0.0060 'International Tables Vol C Tables 4.2.6.8 and 6.1.1.4'
Sr Sr -1.5307 3.2498 'International Tables Vol C Tables 4.2.6.8 and 6.1.1.4'

loop_
_geom_angle_atom_site_label_1
_geom_angle_atom_site_label_2
_geom_angle_atom_site_label_3
_geom_angle
_geom_angle_site_symmetry_1
_geom_angle_site_symmetry_3
Cu1 I1 Cu1 59.88(6) 2_789 .
Cu2 I2 Cu2 64.54(8) 2_577 .
O2 Sr2 O1 48.9(2) . .
O2 Sr2 O9 68.2(3) . .
O2 Sr2 C1 24.7(3) . .
O2 Sr2 C25 90.5(4) . .
O2 Sr2 Sr1 39.46(18) . .
O3 Sr2 O2 70.1(3) . .
O3 Sr2 O1 119.0(3) . .
O3 Sr2 O9 71.6(3) . .
O3 Sr2 C1 94.7(3) . .
O3 Sr2 C25 85.6(3) . .
O3 Sr2 O11 91.2(11) . .
O3 Sr2 Sr1 44.95(19) . .
O3 Sr2 O10 105.1(7) . .
O1 Sr2 O2 121.0(3) 2_688 .
O1 Sr2 O3 168.8(3) 2_688 .
O1 Sr2 O1 72.1(3) 2_688 .
O1 Sr2 O9 112.4(3) 2_688 .
O1 Sr2 O9 86.3(3) . .
O1 Sr2 C1 24.3(3) . .
O1 Sr2 C1 96.4(3) 2_688 .
O1 Sr2 C25 95.7(4) . .
O1 Sr2 C25 94.9(3) 2_688 .
O1 Sr2 O11 84.0(10) 2_688 .
O1 Sr2 Sr1 144.2(2) 2_688 .
O1 Sr2 Sr1 82.03(18) . .
O1 Sr2 O10 73.4(7) 2_688 .
O9 Sr2 C1 77.9(3) . .
O9 Sr2 C25 23.5(3) . .
O9 Sr2 Sr1 39.95(18) . .
C1 Sr2 Sr1 61.0(2) . .
C25 Sr2 C1 95.2(4) . .
C25 Sr2 Sr1 62.9(3) . .
O13 Sr2 O2 85.3(5) . .
O13 Sr2 O3 90.3(5) . .
O13 Sr2 O1 89.6(5) . 2_688
O13 Sr2 O1 83.6(5) . .
O13 Sr2 O9 151.6(5) . .
O13 Sr2 C1 82.1(5) . .
O13 Sr2 C25 174.9(5) . .
O13 Sr2 O11 154.3(12) . .
O13 Sr2 Sr1 112.1(4) . .
O13 Sr2 O10 161.9(7) . .
O11 Sr2 O2 119.2(10) . .
O11 Sr2 O1 117.5(13) . .
O11 Sr2 O9 51.0(10) . .
O11 Sr2 C1 123.3(12) . .
O11 Sr2 C25 29.2(11) . .
O11 Sr2 Sr1 86.5(9) . .
O12 Sr2 O2 147.6(7) . .
O12 Sr2 O3 81.5(7) . .
O12 Sr2 O1 87.5(7) . 2_688
O12 Sr2 O1 153.7(7) . .
O12 Sr2 O9 117.5(8) . .
O12 Sr2 C1 161.3(8) . .
O12 Sr2 C25 102.7(8) . .
O12 Sr2 O13 79.6(9) . .
O12 Sr2 O11 75.3(14) . .
O12 Sr2 Sr1 123.1(7) . .
O12 Sr2 O10 93.0(11) . .
O10 Sr2 O2 108.7(7) . .
O10 Sr2 O1 96.8(9) . .
O10 Sr2 O9 46.0(6) . .
O10 Sr2 C1 105.6(8) . .
O10 Sr2 C25 23.2(6) . .
O10 Sr2 Sr1 85.9(5) . .
I1 Cu1 I1 120.12(6) 2_789 .
I1 Cu1 Cu1 61.10(8) 2_789 2_789
Cu1 Cu1 I1 59.02(7) 2_789 .
N1 Cu1 I1 105.8(3) . 2_789
N1 Cu1 I1 105.3(3) . .
N1 Cu1 Cu1 122.5(3) . 2_789
N3 Cu1 I1 109.9(7) 2_689 2_789
N3 Cu1 I1 103.9(16) 2_689 .
N3 Cu1 Cu1 125.5(12) 2_689 2_789
N3 Cu1 N1 111.8(12) 2_689 .
I2 Cu2 I2 115.46(8) 2_577 .
I2 Cu2 Cu2 58.11(8) 2_577 2_577
I2 Cu2 Cu2 57.36(6) . 2_577
N5 Cu2 I2 113.4(3) . 2_577
N5 Cu2 I2 107.1(3) . .
N5 Cu2 Cu2 130.3(3) . 2_577
N5 Cu2 N2 112.5(5) . 2_677
N2 Cu2 I2 100.6(4) 2_677 2_577
N2 Cu2 I2 107.7(3) 2_677 .
N2 Cu2 Cu2 117.2(4) 2_677 2_577
C7 O4 Li1 137.9(9) . 2_678
C7 O4 Sr1 96.2(7) . .
Li1 O4 Sr1 112.9(7) 2_678 .
C19 O7 Li1 118.4(9) . .
C19 O7 Sr1 132.8(7) . .
Li1 O7 Sr1 100.7(7) . .
C19 O8 Sr1 130.1(9) . 2_678
C1 O2 Sr2 95.1(7) . .
C1 O2 Sr1 142.5(8) . .
Sr1 O2 Sr2 97.6(3) . .
C5 N1 Cu1 122.1(9) . .
C5 N1 C4 115.0(11) . .
C4 N1 Cu1 122.8(8) . .
Sr2 O3 Sr1 94.2(3) . .
C7 O3 Sr2 167.1(9) . .
C7 O3 Sr1 90.8(7) . .
C22 N5 Cu2 122.3(9) . .
C23 N5 Cu2 123.5(9) . .
C23 N5 C22 114.1(11) . .
O4 C7 C8 115.5(11) . .
O4 C7 Sr1 59.1(5) . .
O3 C7 O4 124.1(11) . .
O3 C7 C8 120.4(11) . .
O3 C7 Sr1 65.0(6) . .
C8 C7 Sr1 174.5(9) . .
Sr2 O1 Sr2 107.9(3) 2_688 .
C1 O1 Sr2 94.6(8) . .
C1 O1 Sr2 157.2(8) . 2_688
C25 O9 Sr2 91.5(10) . .
C25 O9 Sr1 163.1(10) . .
Sr1 O9 Sr2 95.3(3) . .
O7 C19 C20 116.2(11) . .
O8 C19 O7 126.6(11) . .
O8 C19 C20 117.2(11) . .
C10 N2 Cu2 121.6(9) . 2_677
C11 N2 Cu2 120.2(9) . 2_677
C11 N2 C10 118.2(11) . .
C20 C24 H24 119.9 . .
C20 C24 C23 120.2(13) . .
C23 C24 H24 119.9 . .
O2 C1 Sr2 60.2(6) . .
O2 C1 C2 118.4(10) . .
O1 C1 Sr2 61.1(7) . .
O1 C1 O2 120.8(11) . .
O1 C1 C2 120.8(11) . .
C2 C1 Sr2 173.6(8) . .
C12 C8 C7 122.1(10) . .
C9 C8 C7 120.6(11) . .
C9 C8 C12 117.1(11) . .
C8 C12 H12 119.9 . .
C11 C12 C8 120.1(12) . .
C11 C12 H12 119.9 . .
C2 C3 H3 118.5 . .
C4 C3 H3 118.5 . .
C4 C3 C2 122.9(13) . .
N1 C5 H5 117.4 . .
N1 C5 C6 125.2(12) . .
C6 C5 H5 117.4 . .
C24 C20 C19 121.4(11) . .
C24 C20 C21 116.8(12) . .
C21 C20 C19 121.8(11) . .
C3 C2 C1 123.7(11) . .
C3 C2 C6 115.1(11) . .
C6 C2 C1 121.0(10) . .
C13 O6 Li1 128.8(14) . .
C5 C6 C2 119.4(11) . .
C5 C6 H6 120.3 . .
C2 C6 H6 120.3 . .
C26 C27 H27 119.3 . .
C26 C27 C28 121.4(15) . .
C28 C27 H27 119.3 . .
C20 C21 H21 120.3 . .
C22 C21 C20 119.5(13) . .
C22 C21 H21 120.3 . .
N5 C22 C21 125.1(14) . .
N5 C22 H22 117.5 . .
C21 C22 H22 117.5 . .
O9 C25 Sr2 65.0(9) . .
O9 C25 C26 119.9(14) . .
O9 C25 O11 117(2) . .
C26 C25 Sr2 171.9(13) . .
O11 C25 Sr2 57.7(15) . .
O11 C25 C26 114.8(18) . .
O10 C25 Sr2 58.8(15) . .
O10 C25 O9 120.9(18) . .
O10 C25 C26 118.3(17) . .
N2 C10 H10 117.9 . .
N2 C10 C9 124.2(12) . .
C9 C10 H10 117.9 . .
C27 C26 C25 123.1(13) . .
C27 C26 C32 119.6(19) . .
C27 C26 C31 111(2) . .
C32 C26 C25 114.8(18) . .
C31 C26 C25 119.7(19) . .
C36 O13 Sr2 140(2) . .
N2 C11 C12 123.0(14) . .
N2 C11 H11 118.5 . .
C12 C11 H11 118.5 . .
O4 Li1 N4 104.7(9) 2_678 2_578
O4 Li1 Sr1 99.8(7) 2_678 .
O4 Li1 Sr1 39.0(4) 2_678 2_678
O7 Li1 O4 108.7(9) . 2_678
O7 Li1 N4 108.2(11) . 2_578
O7 Li1 Sr1 45.6(4) . .
O7 Li1 Sr1 73.3(6) . 2_678
O6 Li1 O4 121.4(12) . 2_678
O6 Li1 O7 111.0(10) . .
O6 Li1 N4 101.7(10) . 2_578
O6 Li1 Sr1 153.7(11) . 2_678
O6 Li1 Sr1 80.1(7) . .
N4 Li1 Sr1 149.6(9) 2_578 .
N4 Li1 Sr1 101.3(8) 2_578 2_678
Sr1 Li1 Sr1 86.6(4) . 2_678
N1 C4 H4 119.1 . .
C3 C4 N1 121.9(12) . .
C3 C4 H4 119.1 . .
C8 C9 C10 117.2(12) . .
C8 C9 H9 121.4 . .
C10 C9 H9 121.4 . .
N5 C23 C24 124.2(12) . .
N5 C23 H23 117.9 . .
C24 C23 H23 117.9 . .
C28 N4 Li1 122.1(13) . 2_578
C28 N4 C30 114.5(18) . .
C28 N4 C29 113.9(19) . .
C30 N4 Li1 109.7(19) . 2_578
C29 N4 Li1 123.4(15) . 2_578
C29 N4 C30 48(2) . .
C36 N7 C37 133(3) . .
C36 N7 C38 113(2) . .
C37 N7 C38 113(2) . .
Sr2 O11 H11A 151(7) . .
C25 O11 Sr2 93.1(18) . .
C25 O11 H11A 106(5) . .
C26 C32 H32 124.1 . .
C26 C32 C29 97(3) . .
C30 C32 C26 112(3) . .
C30 C32 H32 124.1 . .
C30 C32 C29 41(2) . .
C29 C32 H32 124.1 . .
C15 C14 C18 120.0 . .
C15 C14 C13 118.1(12) . .
C18 C14 C13 121.9(12) . .
C14 C15 H15 120.0 . .
C16 C15 C14 120.0 . .
C16 C15 H15 120.0 . .
C15 C16 H16 120.0 . .
C15 C16 N3 120.0 . .
N3 C16 H16 120.0 . .
C16 N3 Cu1 116.7(6) . 2_689
C17 N3 Cu1 123.2(6) . 2_689
C17 N3 C16 120.0 . .
N3 C17 H17 120.0 . .
C18 C17 N3 120.0 . .
C18 C17 H17 120.0 . .
C14 C18 H18 120.0 . .
C17 C18 C14 120.0 . .
C17 C18 H18 120.0 . .
O13 C36 N7 128(3) . .
O13 C36 H36 116.0 . .
N7 C36 H36 116.0 . .
C27 C28 H28 118.7 . .
N4 C28 C27 122.6(16) . .
N4 C28 H28 118.7 . .
C13 O5 Sr1 129.8(15) . .
O6 C13 C14 116.4(17) . .
O6 C13 Sr1 93.7(10) . .
C14 C13 Sr1 145.3(12) . .
O5 C13 O6 123.3(18) . .
O5 C13 C14 120(2) . .
O5 C13 Sr1 34.5(10) . .
O4 Sr1 Sr2 89.15(18) . .
O4 Sr1 O3 48.9(2) . .
O4 Sr1 C7 24.7(3) . .
O4 Sr1 Li1 102.4(4) . .
O4 Sr1 Li1 28.1(3) . 2_678
O4 Sr1 C13 151.7(4) . .
O7 Sr1 Sr2 121.61(18) . .
O7 Sr1 O4 77.4(3) . .
O7 Sr1 O3 99.6(3) . .
O7 Sr1 C7 88.5(3) . .
O7 Sr1 Li1 81.9(3) . 2_678
O7 Sr1 Li1 33.7(4) . .
O7 Sr1 C13 79.1(5) . .
O8 Sr1 Sr2 130.6(2) 2_678 .
O8 Sr1 O4 83.1(3) 2_678 .
O8 Sr1 O7 104.1(3) 2_678 .
O8 Sr1 O2 91.2(3) 2_678 .
O8 Sr1 O3 119.0(3) 2_678 .
O8 Sr1 C7 101.8(3) 2_678 .
O8 Sr1 O9 158.3(3) 2_678 .
O8 Sr1 Li1 55.4(4) 2_678 2_678
O8 Sr1 Li1 85.1(4) 2_678 .
O8 Sr1 C13 87.5(4) 2_678 .
O2 Sr1 Sr2 42.92(19) . .
O2 Sr1 O4 101.7(3) . .
O2 Sr1 O7 164.4(3) . .
O2 Sr1 O3 69.5(3) . .
O2 Sr1 C7 85.2(3) . .
O2 Sr1 O9 74.9(3) . .
O2 Sr1 Li1 154.9(4) . .
O2 Sr1 Li1 104.8(3) . 2_678
O2 Sr1 C13 105.1(5) . .
O3 Sr1 Sr2 40.87(17) . .
O3 Sr1 C7 24.1(3) . .
O3 Sr1 Li1 133.3(4) . .
O3 Sr1 Li1 74.0(3) . 2_678
O3 Sr1 C13 152.5(4) . .
C7 Sr1 Sr2 64.7(2) . .
C7 Sr1 Li1 50.8(4) . 2_678
C7 Sr1 Li1 119.8(4) . .
C7 Sr1 C13 166.1(5) . .
O9 Sr1 Sr2 44.8(2) . .
O9 Sr1 O4 115.6(3) . .
O9 Sr1 O7 91.3(3) . .
O9 Sr1 O3 72.1(3) . .
O9 Sr1 C7 93.7(3) . .
O9 Sr1 Li1 143.7(4) . 2_678
O9 Sr1 Li1 100.4(4) . .
O9 Sr1 C13 80.5(4) . .
Li1 Sr1 Sr2 143.9(3) . .
Li1 Sr1 Sr2 110.7(2) 2_678 .
Li1 Sr1 Li1 93.4(4) . 2_678
O5 Sr1 Sr2 114.6(3) . .
O5 Sr1 O4 155.6(4) . .
O5 Sr1 O7 93.3(4) . .
O5 Sr1 O8 77.4(4) . 2_678
O5 Sr1 O2 93.2(4) . .
O5 Sr1 O3 155.3(4) . .
O5 Sr1 C7 178.1(5) . .
O5 Sr1 O9 86.7(4) . .
O5 Sr1 Li1 61.8(5) . .
O5 Sr1 Li1 129.0(4) . 2_678
O5 Sr1 C13 15.7(6) . .
C13 Sr1 Sr2 116.8(3) . .
C13 Sr1 Li1 132.0(4) . 2_678
C13 Sr1 Li1 50.0(5) . .
N7 C37 H37A 109.5 . .
N7 C37 H37B 109.5 . .
N7 C37 H37C 109.5 . .
H37A C37 H37B 109.5 . .
H37A C37 H37C 109.5 . .
H37B C37 H37C 109.5 . .
N7 C38 H38A 109.5 . .
N7 C38 H38B 109.5 . .
N7 C38 H38C 109.5 . .
H38A C38 H38B 109.5 . .
H38A C38 H38C 109.5 . .
H38B C38 H38C 109.5 . .
N4 C30 C31 94(3) . .
C32 C30 N4 121(3) . .
C29 C30 N4 65(3) . .
C29 C30 C32 86(4) . .
C29 C30 C31 49(3) . .
N4 C29 C32 104(3) . .
C30 C29 N4 68(3) . .
C30 C29 C32 54(3) . .
C30 C29 C31 91(4) . .
C31 C29 N4 119(3) . .
C33 N6 C35 126(4) . .
C33 N6 C34 120(3) . .
C34 N6 C35 113(3) . .
C33 O12 Sr2 151(3) . .
N6 C33 O12 129(4) . .
N6 C33 H33 115.4 . .
O12 C33 H33 115.4 . .
N6 C35 H35A 109.5 . .
N6 C35 H35B 109.4 . .
N6 C35 H35C 109.5 . .
H35A C35 H35B 109.5 . .
H35A C35 H35C 109.5 . .
H35B C35 H35C 109.5 . .
N6 C34 H34A 109.7 . .
N6 C34 H34B 109.2 . .
N6 C34 H34C 109.5 . .
H34A C34 H34B 109.5 . .
H34A C34 H34C 109.5 . .
H34B C34 H34C 109.5 . .
C26 C31 C30 94(3) . .
C29 C31 C26 119(3) . .
C29 C31 C30 40(2) . .
C25 O10 Sr2 98.1(17) . .

loop_
_geom_bond_atom_site_label_1
_geom_bond_atom_site_label_2
_geom_bond_distance
_geom_bond_site_symmetry_2
I1 Cu1 2.641(2) 2_789
I1 Cu1 2.697(2) .
I2 Cu2 2.667(3) .
I2 Cu2 2.645(2) 2_577
Sr2 O2 2.673(8) .
Sr2 O3 2.553(8) .
Sr2 O1 2.522(8) 2_688
Sr2 O1 2.694(9) .
Sr2 O9 2.752(9) .
Sr2 C1 3.069(13) .
Sr2 C25 3.035(17) .
Sr2 O13 2.479(15) .
Sr2 O11 2.57(4) .
Sr2 Sr1 3.891(2) .
Sr2 O12 2.31(2) .
Sr2 O10 2.62(3) .
Cu1 Cu1 2.664(3) 2_789
Cu1 N1 2.057(11) .
Cu1 N3 2.05(5) 2_689
Cu2 Cu2 2.836(4) 2_577
Cu2 N5 2.066(10) .
Cu2 N2 2.076(10) 2_677
O4 C7 1.280(14) .
O4 Li1 1.97(2) 2_678
O4 Sr1 2.623(7) .
O7 C19 1.279(14) .
O7 Li1 1.967(19) .
O7 Sr1 2.534(8) .
O8 C19 1.240(15) .
O8 Sr1 2.491(9) 2_678
O2 C1 1.289(15) .
O2 Sr1 2.495(8) .
N1 C5 1.345(16) .
N1 C4 1.349(18) .
O3 C7 1.244(14) .
O3 Sr1 2.756(9) .
N5 C22 1.343(19) .
N5 C23 1.333(17) .
C7 C8 1.496(16) .
C7 Sr1 3.040(12) .
O1 C1 1.267(14) .
O9 C25 1.212(16) .
O9 Sr1 2.509(9) .
C19 C20 1.522(16) .
N2 C10 1.328(18) .
N2 C11 1.318(17) .
C24 H24 0.9300 .
C24 C20 1.361(17) .
C24 C23 1.374(19) .
C1 C2 1.486(17) .
C8 C12 1.412(16) .
C8 C9 1.412(16) .
C12 H12 0.9300 .
C12 C11 1.384(18) .
C3 H3 0.9300 .
C3 C2 1.362(16) .
C3 C4 1.348(19) .
C5 H5 0.9300 .
C5 C6 1.346(18) .
C20 C21 1.372(18) .
C2 C6 1.390(17) .
O6 Li1 1.84(2) .
O6 C13 1.34(3) .
C6 H6 0.9300 .
C27 H27 0.9300 .
C27 C26 1.31(2) .
C27 C28 1.38(2) .
C21 H21 0.9300 .
C21 C22 1.36(2) .
C22 H22 0.9300 .
C25 C26 1.51(2) .
C25 O11 1.48(5) .
C25 O10 1.21(3) .
C10 H10 0.9300 .
C10 C9 1.418(18) .
C26 C32 1.47(4) .
C26 C31 1.46(4) .
O13 C36 1.23(3) .
C11 H11 0.9300 .
Li1 N4 2.14(2) 2_578
Li1 Sr1 3.483(16) .
Li1 Sr1 3.843(19) 2_678
C4 H4 0.9300 .
C9 H9 0.9300 .
C23 H23 0.9300 .
N4 C28 1.27(2) .
N4 C30 1.44(4) .
N4 C29 1.41(4) .
N7 C36 1.25(3) .
N7 C37 1.41(3) .
N7 C38 1.44(3) .
O11 H11A 0.851(10) .
C32 H32 0.9800 .
C32 C30 1.43(4) .
C32 C29 1.76(5) .
C14 C15 1.3900 .
C14 C18 1.3900 .
C14 C13 1.501(19) .
C15 H15 0.9300 .
C15 C16 1.3900 .
C16 H16 0.9300 .
C16 N3 1.3900 .
N3 C17 1.3900 .
C17 H17 0.9300 .
C17 C18 1.3900 .
C18 H18 0.9300 .
C36 H36 0.9300 .
C28 H28 0.9300 .
O5 C13 1.16(2) .
O5 Sr1 2.442(12) .
C13 Sr1 3.310(18) .
C37 H37A 0.9600 .
C37 H37B 0.9600 .
C37 H37C 0.9600 .
C38 H38A 0.9600 .
C38 H38B 0.9600 .
C38 H38C 0.9600 .
C30 C29 1.15(5) .
C30 C31 1.79(7) .
C29 C31 1.36(4) .
N6 C33 1.21(4) .
N6 C35 1.491(10) .
N6 C34 1.41(4) .
O12 C33 1.311(10) .
C33 H33 0.9300 .
C35 H35A 0.9600 .
C35 H35B 0.9601 .
C35 H35C 0.9600 .
C34 H34A 0.9599 .
C34 H34B 0.9599 .
C34 H34C 0.9600 .

loop_
_geom_torsion_atom_site_label_1
_geom_torsion_atom_site_label_2
_geom_torsion_atom_site_label_3
_geom_torsion_atom_site_label_4
_geom_torsion
_geom_torsion_site_symmetry_1
_geom_torsion_site_symmetry_2
_geom_torsion_site_symmetry_3
_geom_torsion_site_symmetry_4
Sr2 O2 C1 O1 8.1(12) . . . .
Sr2 O2 C1 C2 -172.8(9) . . . .
Sr2 O3 C7 O4 113(3) . . . .
Sr2 O3 C7 C8 -66(4) . . . .
Sr2 O3 C7 Sr1 113(4) . . . .
Sr2 O1 C1 Sr2 -172(2) 2_688 . . .
Sr2 O1 C1 O2 -179.5(14) 2_688 . . .
Sr2 O1 C1 O2 -8.0(12) . . . .
Sr2 O1 C1 C2 1(3) 2_688 . . .
Sr2 O1 C1 C2 172.9(10) . . . .
Sr2 O9 C25 C26 172.7(16) . . . .
Sr2 O9 C25 O11 26(2) . . . .
Sr2 O9 C25 O10 -19(3) . . . .
Sr2 O13 C36 N7 -175(2) . . . .
Sr2 O12 C33 N6 -164(4) . . . .
Cu1 N1 C5 C6 177.7(12) . . . .
Cu1 N1 C4 C3 -173.7(14) . . . .
Cu1 N3 C17 C18 176.6(7) 2_689 . . .
Cu2 N5 C22 C21 -180.0(18) . . . .
Cu2 N5 C23 C24 178.1(13) . . . .
Cu2 N2 C10 C9 -172.7(13) 2_677 . . .
Cu2 N2 C11 C12 174.1(12) 2_677 . . .
O4 C7 C8 C12 24.8(19) . . . .
O4 C7 C8 C9 -150.2(13) . . . .
O7 C19 C20 C24 175.8(13) . . . .
O7 C19 C20 C21 -2(2) . . . .
O8 C19 C20 C24 -5.4(19) . . . .
O8 C19 C20 C21 176.8(15) . . . .
O2 C1 C2 C3 -20(2) . . . .
O2 C1 C2 C6 154.5(12) . . . .
N1 C5 C6 C2 0(2) . . . .
O3 C7 C8 C12 -156.6(13) . . . .
O3 C7 C8 C9 28.4(19) . . . .
C7 C8 C12 C11 -173.0(13) . . . .
C7 C8 C9 C10 174.3(14) . . . .
O1 C1 C2 C3 158.9(14) . . . .
O1 C1 C2 C6 -26.4(18) . . . .
O9 C25 C26 C27 14(3) . . . .
O9 C25 C26 C32 -148(3) . . . .
O9 C25 C26 C31 163(3) . . . .
O9 C25 O11 Sr2 -28(3) . . . .
O9 C25 O10 Sr2 20(3) . . . .
C19 C20 C21 C22 -179.7(17) . . . .
N2 C10 C9 C8 -3(3) . . . .
C24 C20 C21 C22 2(3) . . . .
C1 C2 C6 C5 -178.4(13) . . . .
C8 C12 C11 N2 0(2) . . . .
C12 C8 C9 C10 -1(2) . . . .
C3 C2 C6 C5 -3(2) . . . .
C5 N1 C4 C3 4(2) . . . .
C20 C24 C23 N5 5(3) . . . .
C20 C21 C22 N5 -1(4) . . . .
C2 C3 C4 N1 -8(3) . . . .
C27 C26 C32 C30 9(5) . . . .
C27 C26 C32 C29 48(3) . . . .
C27 C26 C31 C30 -64(3) . . . .
C27 C26 C31 C29 -31(6) . . . .
C22 N5 C23 C24 -3(3) . . . .
C25 C26 C32 C30 171(3) . . . .
C25 C26 C32 C29 -150(2) . . . .
C25 C26 C31 C30 143(2) . . . .
C25 C26 C31 C29 176(4) . . . .
C10 N2 C11 C12 -4(2) . . . .
C26 C27 C28 N4 4(3) . . . .
C26 C25 O11 Sr2 -176.4(12) . . . .
C26 C25 O10 Sr2 -171.3(15) . . . .
C26 C32 C30 N4 18(6) . . . .
C26 C32 C30 C29 74(4) . . . .
C26 C32 C29 N4 -67(3) . . . .
C26 C32 C29 C30 -116(3) . . . .
C11 N2 C10 C9 5(3) . . . .
Li1 O4 C7 O3 -134.5(15) 2_678 . . .
Li1 O4 C7 C8 44.0(19) 2_678 . . .
Li1 O4 C7 Sr1 -134.6(15) 2_678 . . .
Li1 O7 C19 O8 -40.7(18) . . . .
Li1 O7 C19 C20 137.9(10) . . . .
Li1 O6 C13 C14 -167.2(12) . . . .
Li1 O6 C13 O5 11(3) . . . .
Li1 O6 C13 Sr1 30.6(16) . . . .
Li1 N4 C28 C27 158.5(17) 2_578 . . .
Li1 N4 C30 C32 -175(3) 2_578 . . .
Li1 N4 C30 C29 118(2) 2_578 . . .
Li1 N4 C30 C31 158.0(17) 2_578 . . .
Li1 N4 C29 C32 -128(2) 2_578 . . .
Li1 N4 C29 C30 -87(3) 2_578 . . .
Li1 N4 C29 C31 -165(4) 2_578 . . .
C4 N1 C5 C6 0(2) . . . .
C4 C3 C2 C1 -177.6(15) . . . .
C4 C3 C2 C6 7(2) . . . .
C9 C8 C12 C11 2(2) . . . .
C23 N5 C22 C21 2(3) . . . .
C23 C24 C20 C19 177.9(14) . . . .
C23 C24 C20 C21 -4(3) . . . .
N4 C30 C29 C32 128(2) . . . .
N4 C30 C29 C31 121(2) . . . .
N4 C30 C31 C26 81(3) . . . .
N4 C30 C31 C29 -51(3) . . . .
N4 C29 C31 C26 7(7) . . . .
N4 C29 C31 C30 65(4) . . . .
O11 C25 C26 C27 161(3) . . . .
O11 C25 C26 C32 -1(4) . . . .
C32 C30 C29 N4 -128(2) . . . .
C14 C15 C16 N3 0.0 . . . .
C15 C14 C18 C17 0.0 . . . .
C15 C14 C13 O6 178.6(12) . . . .
C15 C14 C13 O5 0(2) . . . .
C15 C14 C13 Sr1 -34(2) . . . .
C15 C16 N3 Cu1 -176.9(7) . . . 2_689
C15 C16 N3 C17 0.0 . . . .
C16 N3 C17 C18 0.0 . . . .
N3 C17 C18 C14 0.0 . . . .
C18 C14 C15 C16 0.0 . . . .
C18 C14 C13 O6 -3(2) . . . .
C18 C14 C13 O5 178.9(15) . . . .
C18 C14 C13 Sr1 145.1(17) . . . .
C28 C27 C26 C25 178.5(19) . . . .
C28 C27 C26 C32 -20(4) . . . .
C28 C27 C26 C31 27(4) . . . .
C28 N4 C30 C32 -33(5) . . . .
C28 N4 C30 C29 -101(3) . . . .
C28 N4 C30 C31 -60(3) . . . .
C28 N4 C29 C32 61(3) . . . .
C28 N4 C29 C30 102(3) . . . .
C28 N4 C29 C31 24(5) . . . .
C13 O6 Li1 O4 66.1(19) . . . 2_678
C13 O6 Li1 O7 -63(2) . . . .
C13 O6 Li1 N4 -178.4(15) . . . 2_578
C13 O6 Li1 Sr1 -29.4(16) . . . .
C13 O6 Li1 Sr1 31(3) . . . 2_678
C13 C14 C15 C16 178.9(12) . . . .
C13 C14 C18 C17 -178.8(12) . . . .
Sr1 O4 C7 O3 0.1(13) . . . .
Sr1 O4 C7 C8 178.6(9) . . . .
Sr1 O7 C19 O8 101.2(14) . . . .
Sr1 O7 C19 C20 -80.2(13) . . . .
Sr1 O8 C19 O7 -29.5(19) 2_678 . . .
Sr1 O8 C19 C20 151.9(8) 2_678 . . .
Sr1 O2 C1 Sr2 -109.6(12) . . . .
Sr1 O2 C1 O1 -101.5(14) . . . .
Sr1 O2 C1 C2 77.6(16) . . . .
Sr1 O3 C7 O4 -0.1(13) . . . .
Sr1 O3 C7 C8 -178.6(10) . . . .
Sr1 O9 C25 Sr2 -114(4) . . . .
Sr1 O9 C25 C26 59(5) . . . .
Sr1 O9 C25 O11 -87(4) . . . .
Sr1 O9 C25 O10 -133(4) . . . .
Sr1 O5 C13 O6 35(3) . . . .
Sr1 O5 C13 C14 -146.0(12) . . . .
C37 N7 C36 O13 178(3) . . . .
C38 N7 C36 O13 8(5) . . . .
C30 N4 C28 C27 22(4) . . . .
C30 N4 C29 C32 -41(3) . . . .
C30 N4 C29 C31 -78(5) . . . .
C30 C32 C29 N4 49(3) . . . .
C30 C29 C31 C26 -58(5) . . . .
C29 N4 C28 C27 -30(4) . . . .
C29 N4 C30 C32 67(4) . . . .
C29 N4 C30 C31 40(3) . . . .
C29 C32 C30 N4 -57(4) . . . .
C29 C30 C31 C26 132(4) . . . .
C35 N6 C33 O12 167(4) . . . .
C34 N6 C33 O12 -23(8) . . . .
C31 C30 C29 N4 -121(2) . . . .
O10 C25 C26 C27 -155(3) . . . .
O10 C25 C26 C31 -5(4) . . . .

_cod_database_fobs_code 1561017
